data_4506696
loop_
_publ_author_name
'Deng, Ji-Hua'
'Zhong, Di-Chang'
'Luo, Xu-Zhong'
'Liu, Hui-Jin'
'Lu, Tong-Bu'

_publ_section_title
;
 2-Propyl-4,5-dicarboxylate-imidazole (H3PIDC) Based Cadmium(II)
 Coordination Compounds Stabilized by Supramolecular Interactions: From
 Mononuclear and Tetranuclear Oligomers to One-Dimensional (1D) Chain
 and Two-Dimensional (2D) Layer Polymers
;
_journal_issue 10
_journal_name_full 'Crystal Growth &amp; Design'
_journal_page_first 4861
_journal_paper_doi 10.1021/cg300678h
_journal_volume 12
_journal_year 2012
_chemical_formula_sum 'C32 H58 Cd2 N8 O27'
_chemical_formula_weight 1211.6626
_chemical_name_systematic
; 
 ? 
;
_space_group_IT_number 2
_symmetry_cell_setting triclinic
_symmetry_space_group_name_Hall '-P 1'
_symmetry_space_group_name_H-M 'P -1'
_atom_sites_solution_hydrogens geom
_atom_sites_solution_primary direct
_atom_sites_solution_secondary difmap
_audit_creation_method SHELXL-97
_cell_angle_alpha 86.659(2)
_cell_angle_beta 85.857(3)
_cell_angle_gamma 86.779(2)
_cell_formula_units_Z 2
_cell_length_a 10.7023(14)
_cell_length_b 14.2913(19)
_cell_length_c 16.251(2)
_cell_measurement_reflns_used 6704
_cell_measurement_temperature 173(2)
_cell_measurement_theta_max 27.15
_cell_measurement_theta_min 1.26
_cell_volume 2471.5(6)
_computing_cell_refinement 'Bruker SMART'
_computing_data_collection 'Bruker SMART'
_computing_data_reduction 'Bruker SAINT'
_computing_molecular_graphics 'Bruker SHELXTL'
_computing_publication_material 'Bruker SHELXTL'
_computing_structure_refinement 'SHELXL-97 (Sheldrick, 1997)'
_computing_structure_solution 'SHELXS-97 (Sheldrick, 1990)'
_diffrn_ambient_temperature 173(2)
_diffrn_measured_fraction_theta_full 0.987
_diffrn_measured_fraction_theta_max 0.987
_diffrn_measurement_device_type 'CCD area detector'
_diffrn_measurement_method 'phi and omega scans'
_diffrn_radiation_monochromator graphite
_diffrn_radiation_source 'fine-focus sealed tube'
_diffrn_radiation_type MoK\a
_diffrn_radiation_wavelength 0.71073
_diffrn_reflns_av_R_equivalents 0.0314
_diffrn_reflns_av_sigmaI/netI 0.0237
_diffrn_reflns_limit_h_max 12
_diffrn_reflns_limit_h_min -12
_diffrn_reflns_limit_k_max 16
_diffrn_reflns_limit_k_min -16
_diffrn_reflns_limit_l_max 19
_diffrn_reflns_limit_l_min -19
_diffrn_reflns_number 53373
_diffrn_reflns_theta_full 25.00
_diffrn_reflns_theta_max 25.00
_diffrn_reflns_theta_min 1.26
_diffrn_standards_decay_% 0
_diffrn_standards_interval_count 0
_diffrn_standards_interval_time 0
_diffrn_standards_number 0
_exptl_absorpt_coefficient_mu 0.955
_exptl_absorpt_correction_T_max 0.8622
_exptl_absorpt_correction_T_min 0.7894
_exptl_absorpt_correction_type multi-scan
_exptl_absorpt_process_details 'SADABS (SHELDRICK, 1996)'
_exptl_crystal_colour colorless
_exptl_crystal_density_diffrn 1.628
_exptl_crystal_density_method 'not measured'
_exptl_crystal_description block
_exptl_crystal_F_000 1192
_exptl_crystal_size_max 0.26
_exptl_crystal_size_mid 0.24
_exptl_crystal_size_min 0.16
_refine_diff_density_max 1.694
_refine_diff_density_min -0.749
_refine_diff_density_rms 0.148
_refine_ls_extinction_method none
_refine_ls_goodness_of_fit_ref 1.094
_refine_ls_hydrogen_treatment constr
_refine_ls_matrix_type full
_refine_ls_number_parameters 652
_refine_ls_number_reflns 8547
_refine_ls_number_restraints 6
_refine_ls_restrained_S_all 1.094
_refine_ls_R_factor_all 0.0711
_refine_ls_R_factor_gt 0.0517
_refine_ls_shift/su_max 0.001
_refine_ls_shift/su_mean 0.000
_refine_ls_structure_factor_coef Fsqd
_refine_ls_weighting_details 'calc w=1/[\s^2^(Fo^2^)+(0.0503P)^2^+22.8059P] where P=(Fo^2^+2Fc^2^)/3'
_refine_ls_weighting_scheme calc
_refine_ls_wR_factor_gt 0.1257
_refine_ls_wR_factor_ref 0.1493
_reflns_number_gt 6871
_reflns_number_total 8547
_reflns_threshold_expression >2sigma(I)
_cod_data_source_file cg300678h_si_002.cif
_cod_data_source_block 2
_cod_depositor_comments
;
The following automatic conversions were performed:

'_symmetry_cell_setting' value 'Triclinic' changed to 'triclinic'
according to /home/saulius/struct/CIF-dictionaries/cif_core.dic
dictionary named 'cif_core.dic' version 2.4.2 from 2011-04-26.

Automatic conversion script
Id: cif_fix_values 1891 2012-01-12 08:04:46Z andrius 
;
_cod_original_sg_symbol_H-M P-1
_cod_database_code 4506696

loop_
_symmetry_equiv_pos_as_xyz
'x, y, z'
'-x, -y, -z'

loop_
_atom_site_label
_atom_site_type_symbol
_atom_site_fract_x
_atom_site_fract_y
_atom_site_fract_z
_atom_site_U_iso_or_equiv
_atom_site_adp_type
_atom_site_occupancy
_atom_site_symmetry_multiplicity
_atom_site_calc_flag
_atom_site_refinement_flags
_atom_site_disorder_assembly
_atom_site_disorder_group
Cd1 Cd 0.72273(4) 0.57502(3) 0.23687(3) 0.02237(14) Uani 1 1 d . . .
Cd2 Cd 0.31111(4) -0.06071(3) 0.28155(3) 0.02431(14) Uani 1 1 d . B .
C1 C 0.9304(6) 0.4711(4) 0.1287(4) 0.0211(12) Uani 1 1 d . . .
C2 C 0.9686(6) 0.4065(4) 0.0705(4) 0.0225(13) Uani 1 1 d . . .
C3 C 0.7625(7) 0.4107(5) 0.0936(4) 0.0342(16) Uani 1 1 d . . .
C4 C 1.0021(6) 0.5372(4) 0.1718(4) 0.0243(13) Uani 1 1 d . . .
C5 C 1.0914(6) 0.3801(5) 0.0291(4) 0.0287(15) Uani 1 1 d . . .
C6 C 0.6282(7) 0.3934(6) 0.0855(5) 0.049(2) Uani 1 1 d . . .
H6A H 0.5784 0.4538 0.0887 0.059 Uiso 1 1 calc R . .
H6B H 0.6194 0.3694 0.0304 0.059 Uiso 1 1 calc R . .
C7 C 0.5760(8) 0.3256(6) 0.1497(6) 0.053(2) Uani 1 1 d . . .
H7A H 0.5943 0.3446 0.2050 0.064 Uiso 1 1 calc R . .
H7B H 0.6166 0.2625 0.1417 0.064 Uiso 1 1 calc R . .
C8 C 0.4336(8) 0.3215(8) 0.1452(7) 0.072(3) Uani 1 1 d . . .
H8A H 0.3921 0.3803 0.1634 0.108 Uiso 1 1 calc R . .
H8B H 0.4032 0.2690 0.1812 0.108 Uiso 1 1 calc R . .
H8C H 0.4147 0.3125 0.0882 0.108 Uiso 1 1 calc R . .
C9 C 0.5922(6) 0.4549(4) 0.3809(4) 0.0222(13) Uani 1 1 d . . .
C10 C 0.5923(6) 0.4049(4) 0.4559(4) 0.0236(13) Uani 1 1 d . . .
C11 C 0.7862(6) 0.4402(4) 0.4111(4) 0.0216(13) Uani 1 1 d . . .
C12 C 0.4882(6) 0.4898(4) 0.3304(4) 0.0233(13) Uani 1 1 d . . .
C13 C 0.4909(6) 0.3658(4) 0.5103(4) 0.0235(13) Uani 1 1 d . . .
C14 C 0.9249(6) 0.4378(5) 0.4044(4) 0.0283(14) Uani 1 1 d . . .
H14A H 0.9565 0.4255 0.4599 0.034 Uiso 1 1 calc R . .
H14B H 0.9533 0.4996 0.3821 0.034 Uiso 1 1 calc R . .
C15 C 0.9782(6) 0.3626(5) 0.3485(4) 0.0337(16) Uani 1 1 d . . .
H15A H 0.9406 0.3721 0.2945 0.040 Uiso 1 1 calc R . .
H15B H 0.9545 0.3005 0.3732 0.040 Uiso 1 1 calc R . .
C16 C 1.1217(7) 0.3624(6) 0.3343(6) 0.051(2) Uani 1 1 d . . .
H16A H 1.1460 0.4241 0.3110 0.076 Uiso 1 1 calc R . .
H16B H 1.1509 0.3142 0.2958 0.076 Uiso 1 1 calc R . .
H16C H 1.1597 0.3488 0.3870 0.076 Uiso 1 1 calc R . .
C17 C 0.4068(6) 0.0944(4) 0.0481(4) 0.0244(13) Uani 1 1 d . B .
C18 C 0.4177(6) 0.0525(4) 0.1270(4) 0.0229(13) Uani 1 1 d . B .
C20 C 0.5280(6) 0.0290(5) 0.1744(4) 0.0282(14) Uani 1 1 d . B .
C21 C 0.5009(6) 0.1321(5) -0.0145(4) 0.0292(15) Uani 1 1 d . . .
C25 C 0.2267(6) 0.1090(4) 0.4214(4) 0.0276(14) Uani 1 1 d . B .
C26 C 0.0218(6) 0.0923(4) 0.4316(4) 0.0231(13) Uani 1 1 d . B .
C27 C 0.0795(5) 0.0283(4) 0.3798(4) 0.0224(13) Uani 1 1 d . B .
C28 C -0.1101(6) 0.1112(5) 0.4623(4) 0.0300(15) Uani 1 1 d . . .
C29 C 0.0267(6) -0.0479(5) 0.3367(4) 0.0255(14) Uani 1 1 d . B .
C30 C 0.3538(8) 0.1400(6) 0.4358(6) 0.053(2) Uani 1 1 d . . .
H30A H 0.4049 0.0857 0.4581 0.063 Uiso 1 1 calc R . .
H30B H 0.3454 0.1878 0.4778 0.063 Uiso 1 1 calc R . .
C31 C 0.4237(9) 0.1822(7) 0.3548(7) 0.070(3) Uani 1 1 d . . .
H31A H 0.4093 0.1437 0.3080 0.084 Uiso 1 1 calc R . .
H31B H 0.3884 0.2466 0.3423 0.084 Uiso 1 1 calc R . .
C32 C 0.5595(9) 0.1854(7) 0.3625(7) 0.069(3) Uani 1 1 d . . .
H32A H 0.5745 0.2035 0.4181 0.104 Uiso 1 1 calc R . .
H32B H 0.5945 0.2315 0.3214 0.104 Uiso 1 1 calc R . .
H32C H 0.6000 0.1233 0.3533 0.104 Uiso 1 1 calc R . .
N1 N 0.8031(5) 0.4720(4) 0.1437(3) 0.0249(11) Uani 1 1 d . . .
N2 N 0.8606(5) 0.3704(4) 0.0503(3) 0.0300(12) Uani 1 1 d . . .
H2 H 0.8558 0.3272 0.0143 0.036 Uiso 1 1 calc R . .
N3 N 0.7123(4) 0.4765(3) 0.3543(3) 0.0208(11) Uani 1 1 d . . .
N4 N 0.7161(5) 0.3975(4) 0.4736(3) 0.0228(11) Uani 1 1 d . . .
H4 H 0.7453 0.3694 0.5184 0.027 Uiso 1 1 calc R . .
N5 N 0.3013(5) 0.0283(4) 0.1596(3) 0.0257(12) Uani 1 1 d . . .
N6 N 0.2824(5) 0.0957(4) 0.0352(3) 0.0286(12) Uani 1 1 d . . .
H7 H 0.2473 0.1193 -0.0093 0.034 Uiso 1 1 calc R A 1
N7 N 0.2061(5) 0.0395(4) 0.3726(3) 0.0245(11) Uani 1 1 d . . .
N8 N 0.1168(5) 0.1417(4) 0.4564(3) 0.0273(12) Uani 1 1 d . . .
H8 H 0.1073 0.1879 0.4902 0.033 Uiso 1 1 calc R B .
O1 O 0.9415(4) 0.5884(3) 0.2234(3) 0.0266(10) Uani 1 1 d . . .
O2 O 1.1186(4) 0.5389(3) 0.1544(3) 0.0328(11) Uani 1 1 d . . .
O3 O 1.1891(4) 0.4210(3) 0.0501(3) 0.0337(11) Uani 1 1 d . . .
H3 H 1.1669 0.4588 0.0868 0.051 Uiso 1 1 calc R . .
O4 O 1.0985(5) 0.3209(3) -0.0228(3) 0.0348(11) Uani 1 1 d . . .
O5 O 0.5112(4) 0.5359(3) 0.2646(3) 0.0260(10) Uani 1 1 d . . .
O6 O 0.3761(4) 0.4685(3) 0.3558(3) 0.0323(11) Uani 1 1 d . . .
H6 H 0.3775 0.4392 0.4021 0.048 Uiso 1 1 calc R . .
O7 O 0.3795(4) 0.3773(3) 0.4867(3) 0.0279(10) Uani 1 1 d . . .
O8 O 0.5176(4) 0.3233(3) 0.5762(3) 0.0292(10) Uani 1 1 d . . .
O9 O 0.6865(5) 0.6761(3) 0.1274(3) 0.0390(12) Uani 1 1 d . . .
O10 O 0.7010(4) 0.6954(3) 0.3238(3) 0.0295(10) Uani 1 1 d . . .
O11 O 0.5135(4) -0.0129(3) 0.2437(3) 0.0279(10) Uani 1 1 d . . .
O12 O 0.6361(4) 0.0522(4) 0.1429(3) 0.0362(11) Uani 1 1 d . . .
O13 O 0.6151(4) 0.1271(3) 0.0048(3) 0.0338(11) Uani 1 1 d . . .
H13 H 0.6194 0.1019 0.0525 0.051 Uiso 1 1 calc R . .
O14 O 0.4662(4) 0.1636(3) -0.0821(3) 0.0321(11) Uani 1 1 d . . .
O15 O 0.1016(4) -0.1004(3) 0.2960(3) 0.0318(11) Uani 1 1 d . . .
O16 O -0.0906(4) -0.0563(4) 0.3446(3) 0.0365(11) Uani 1 1 d . . .
O17 O -0.1943(4) 0.0596(4) 0.4378(3) 0.0371(11) Uani 1 1 d . . .
H17 H -0.1622 0.0262 0.4002 0.056 Uiso 1 1 calc R . .
O18 O -0.1370(5) 0.1725(3) 0.5100(3) 0.0382(12) Uani 1 1 d . . .
O19 O 0.3718(5) -0.1438(3) 0.3989(3) 0.0393(12) Uani 1 1 d . . .
O20 O 0.3650(5) -0.1904(3) 0.2142(3) 0.0488(15) Uani 1 1 d . . .
O1W O 0.2780(4) 0.6366(3) 0.2389(3) 0.0315(10) Uani 1 1 d . . .
O2W O 0.7254(4) 0.8711(3) 0.2637(3) 0.0321(10) Uani 1 1 d . . .
O3W O 0.8448(4) 0.3247(3) 0.6117(3) 0.0353(11) Uani 1 1 d . . .
O4W O 0.0241(4) 0.7701(3) 0.1897(3) 0.0333(11) Uani 1 1 d . . .
O5W O 0.1557(5) 0.1208(4) 0.8989(3) 0.0430(13) Uani 1 1 d . . .
O6W O 0.1054(5) 0.2934(3) 0.5571(3) 0.0407(12) Uani 1 1 d . . .
O7W O 0.8197(7) 0.2340(5) 0.9492(4) 0.080(2) Uani 1 1 d . . .
C19 C 0.2219(6) 0.0544(5) 0.1026(4) 0.0316(15) Uani 0.566(15) 1 d PD B 1
C22 C 0.0865(13) 0.0272(11) 0.1054(12) 0.033(4) Uani 0.566(15) 1 d PD B 1
H22A H 0.0744 -0.0091 0.0568 0.039 Uiso 0.566(15) 1 calc PR B 1
H22B H 0.0679 -0.0135 0.1557 0.039 Uiso 0.566(15) 1 calc PR B 1
C23 C -0.0029(14) 0.1125(10) 0.1057(9) 0.051(4) Uani 0.566(15) 1 d PD B 1
H23A H 0.0119 0.1511 0.0537 0.062 Uiso 0.566(15) 1 calc PR B 1
H23B H -0.0902 0.0925 0.1086 0.062 Uiso 0.566(15) 1 calc PR B 1
C24 C 0.014(2) 0.1697(16) 0.1775(15) 0.056(6) Uani 0.566(15) 1 d PD B 1
H24A H 0.0026 0.1307 0.2289 0.084 Uiso 0.566(15) 1 calc PR B 1
H24B H -0.0474 0.2230 0.1781 0.084 Uiso 0.566(15) 1 calc PR B 1
H24C H 0.0992 0.1928 0.1727 0.084 Uiso 0.566(15) 1 calc PR B 1
C19' C 0.2219(6) 0.0544(5) 0.1026(4) 0.0316(15) Uani 0.434(15) 1 d PD B 2
C22' C 0.0842(15) 0.0691(17) 0.1188(17) 0.036(6) Uani 0.434(15) 1 d PD B 2
H22C H 0.0524 0.0099 0.1448 0.044 Uiso 0.434(15) 1 calc PR B 2
H22D H 0.0473 0.0792 0.0647 0.044 Uiso 0.434(15) 1 calc PR B 2
C23' C 0.034(2) 0.147(2) 0.171(2) 0.051(4) Uani 0.434(15) 1 d PD B 2
H23C H 0.0623 0.2067 0.1446 0.062 Uiso 0.434(15) 1 calc PR B 2
H23D H 0.0711 0.1380 0.2253 0.062 Uiso 0.434(15) 1 calc PR B 2
C24' C -0.1051(16) 0.1542(15) 0.1856(12) 0.049(6) Uani 0.434(15) 1 d PD B 2
H24D H -0.1433 0.1604 0.1324 0.074 Uiso 0.434(15) 1 calc PR B 2
H24E H -0.1298 0.2095 0.2171 0.074 Uiso 0.434(15) 1 calc PR B 2
H24F H -0.1338 0.0978 0.2168 0.074 Uiso 0.434(15) 1 calc PR B 2

loop_
_atom_site_aniso_label
_atom_site_aniso_U_11
_atom_site_aniso_U_22
_atom_site_aniso_U_33
_atom_site_aniso_U_23
_atom_site_aniso_U_13
_atom_site_aniso_U_12
Cd1 0.0225(2) 0.0236(3) 0.0201(2) -0.00041(18) 0.00339(17) 0.00042(18)
Cd2 0.0252(3) 0.0255(3) 0.0208(2) 0.00033(18) 0.00443(18) 0.00165(18)
C1 0.026(3) 0.017(3) 0.021(3) -0.001(2) -0.002(2) -0.001(2)
C2 0.025(3) 0.017(3) 0.025(3) 0.003(2) 0.004(3) -0.005(2)
C3 0.032(4) 0.040(4) 0.032(4) -0.011(3) 0.003(3) -0.009(3)
C4 0.027(3) 0.022(3) 0.023(3) 0.005(3) -0.004(3) 0.001(3)
C5 0.035(4) 0.025(3) 0.023(3) 0.007(3) 0.002(3) 0.005(3)
C6 0.032(4) 0.068(6) 0.051(5) -0.029(4) 0.003(4) -0.009(4)
C7 0.046(5) 0.047(5) 0.067(6) 0.000(4) 0.002(4) -0.011(4)
C8 0.038(5) 0.088(8) 0.091(8) -0.008(6) 0.006(5) -0.018(5)
C9 0.021(3) 0.022(3) 0.023(3) -0.008(2) 0.006(2) 0.002(2)
C10 0.022(3) 0.023(3) 0.026(3) -0.004(3) 0.000(3) -0.003(2)
C11 0.024(3) 0.023(3) 0.018(3) -0.001(2) -0.003(2) -0.002(2)
C12 0.024(3) 0.024(3) 0.022(3) -0.005(3) 0.000(2) 0.000(2)
C13 0.025(3) 0.022(3) 0.023(3) -0.006(3) 0.004(3) 0.002(2)
C14 0.026(3) 0.031(4) 0.029(3) 0.000(3) -0.004(3) -0.004(3)
C15 0.019(3) 0.041(4) 0.039(4) 0.005(3) 0.000(3) 0.001(3)
C16 0.023(4) 0.065(6) 0.063(5) 0.005(4) 0.003(4) 0.001(4)
C17 0.025(3) 0.023(3) 0.024(3) -0.004(3) 0.004(3) 0.006(2)
C18 0.027(3) 0.018(3) 0.023(3) 0.000(2) 0.001(2) -0.001(2)
C20 0.028(3) 0.028(3) 0.028(3) 0.000(3) -0.001(3) -0.004(3)
C21 0.034(4) 0.024(3) 0.029(4) 0.000(3) 0.002(3) 0.001(3)
C25 0.028(3) 0.022(3) 0.033(4) -0.005(3) 0.000(3) -0.004(3)
C26 0.024(3) 0.024(3) 0.021(3) 0.003(2) 0.003(2) 0.002(2)
C27 0.020(3) 0.025(3) 0.020(3) 0.005(2) 0.001(2) 0.001(2)
C28 0.031(4) 0.034(4) 0.024(3) -0.001(3) 0.001(3) 0.009(3)
C29 0.027(3) 0.030(4) 0.019(3) -0.001(3) 0.000(3) -0.001(3)
C30 0.041(5) 0.044(5) 0.077(6) -0.011(4) -0.013(4) -0.011(4)
C31 0.052(6) 0.064(6) 0.098(8) -0.033(6) -0.003(5) -0.019(5)
C32 0.052(6) 0.072(7) 0.084(7) -0.017(6) 0.007(5) -0.014(5)
N1 0.024(3) 0.027(3) 0.024(3) -0.002(2) 0.000(2) 0.000(2)
N2 0.029(3) 0.032(3) 0.030(3) -0.009(2) 0.002(2) -0.001(2)
N3 0.019(3) 0.020(3) 0.024(3) -0.003(2) 0.001(2) 0.000(2)
N4 0.022(3) 0.029(3) 0.016(2) 0.000(2) -0.003(2) 0.004(2)
N5 0.020(3) 0.028(3) 0.028(3) 0.002(2) 0.004(2) 0.000(2)
N6 0.028(3) 0.037(3) 0.019(3) 0.006(2) -0.002(2) 0.004(2)
N7 0.022(3) 0.024(3) 0.026(3) 0.001(2) 0.002(2) -0.001(2)
N8 0.030(3) 0.023(3) 0.028(3) -0.003(2) 0.002(2) -0.001(2)
O1 0.026(2) 0.030(2) 0.024(2) -0.0081(19) 0.0027(18) -0.0070(19)
O2 0.020(2) 0.044(3) 0.035(3) -0.008(2) 0.0006(19) -0.004(2)
O3 0.025(2) 0.041(3) 0.035(3) -0.010(2) 0.002(2) 0.002(2)
O4 0.041(3) 0.028(3) 0.034(3) -0.006(2) 0.008(2) 0.002(2)
O5 0.020(2) 0.032(2) 0.025(2) 0.0033(19) -0.0009(18) 0.0012(18)
O6 0.021(2) 0.040(3) 0.035(3) 0.008(2) -0.0018(19) -0.005(2)
O7 0.021(2) 0.032(3) 0.030(2) -0.0024(19) 0.0037(18) -0.0015(18)
O8 0.027(2) 0.032(2) 0.026(2) 0.007(2) 0.0076(19) 0.0033(19)
O9 0.042(3) 0.037(3) 0.032(3) 0.010(2) 0.010(2) 0.015(2)
O10 0.031(2) 0.028(2) 0.029(2) -0.0026(19) 0.0076(19) -0.0017(19)
O11 0.025(2) 0.035(3) 0.023(2) 0.0025(19) -0.0020(18) -0.0026(19)
O12 0.020(2) 0.049(3) 0.040(3) 0.009(2) -0.002(2) -0.008(2)
O13 0.030(3) 0.041(3) 0.028(2) 0.009(2) 0.004(2) -0.009(2)
O14 0.033(3) 0.031(3) 0.029(3) 0.009(2) 0.007(2) 0.004(2)
O15 0.032(3) 0.036(3) 0.028(2) -0.010(2) 0.005(2) -0.005(2)
O16 0.027(3) 0.049(3) 0.035(3) -0.013(2) -0.004(2) -0.003(2)
O17 0.026(3) 0.048(3) 0.038(3) -0.014(2) 0.001(2) 0.003(2)
O18 0.042(3) 0.034(3) 0.036(3) -0.007(2) 0.008(2) 0.008(2)
O19 0.045(3) 0.039(3) 0.030(3) 0.004(2) 0.006(2) 0.014(2)
O20 0.066(4) 0.029(3) 0.048(3) -0.009(2) 0.032(3) -0.011(2)
O1W 0.033(3) 0.026(2) 0.035(3) 0.000(2) -0.006(2) 0.0030(19)
O2W 0.029(2) 0.030(3) 0.037(3) 0.003(2) -0.007(2) -0.0025(19)
O3W 0.038(3) 0.039(3) 0.029(3) -0.001(2) -0.010(2) 0.004(2)
O4W 0.040(3) 0.032(3) 0.028(2) -0.008(2) -0.003(2) 0.001(2)
O5W 0.035(3) 0.062(4) 0.032(3) -0.001(2) -0.007(2) 0.006(2)
O6W 0.043(3) 0.037(3) 0.044(3) -0.014(2) -0.010(2) 0.000(2)
O7W 0.095(5) 0.098(5) 0.055(4) -0.045(4) 0.031(4) -0.072(4)
C19 0.021(3) 0.045(4) 0.026(3) 0.010(3) 0.001(3) 0.006(3)
C22 0.028(8) 0.040(11) 0.028(9) 0.009(8) 0.004(6) 0.006(7)
C23 0.039(8) 0.062(10) 0.047(8) 0.019(7) 0.001(6) 0.012(7)
C24 0.068(15) 0.042(12) 0.054(11) -0.001(9) 0.007(10) 0.007(9)
C19' 0.021(3) 0.045(4) 0.026(3) 0.010(3) 0.001(3) 0.006(3)
C22' 0.018(10) 0.048(17) 0.041(13) 0.001(12) 0.001(7) 0.009(10)
C23' 0.039(8) 0.062(10) 0.047(8) 0.019(7) 0.001(6) 0.012(7)
C24' 0.038(11) 0.065(14) 0.042(11) 0.012(9) 0.005(8) 0.000(9)

loop_
_atom_type_symbol
_atom_type_description
_atom_type_scat_dispersion_real
_atom_type_scat_dispersion_imag
_atom_type_scat_source
C C 0.0033 0.0016 'International Tables Vol C Tables 4.2.6.8 and 6.1.1.4'
H H 0.0000 0.0000 'International Tables Vol C Tables 4.2.6.8 and 6.1.1.4'
N N 0.0061 0.0033 'International Tables Vol C Tables 4.2.6.8 and 6.1.1.4'
O O 0.0106 0.0060 'International Tables Vol C Tables 4.2.6.8 and 6.1.1.4'
Cd Cd -0.8075 1.2024 'International Tables Vol C Tables 4.2.6.8 and 6.1.1.4'

loop_
_geom_angle_atom_site_label_1
_geom_angle_atom_site_label_2
_geom_angle_atom_site_label_3
_geom_angle
N1 Cd1 O9 86.76(18)
N1 Cd1 O10 162.66(17)
O9 Cd1 O10 90.71(17)
N1 Cd1 N3 99.69(18)
O9 Cd1 N3 167.31(17)
O10 Cd1 N3 86.28(16)
N1 Cd1 O1 72.42(17)
O9 Cd1 O1 94.20(17)
O10 Cd1 O1 90.69(15)
N3 Cd1 O1 98.16(16)
N1 Cd1 O5 104.70(17)
O9 Cd1 O5 95.65(16)
O10 Cd1 O5 92.62(15)
N3 Cd1 O5 72.21(16)
O1 Cd1 O5 169.56(15)
O20 Cd2 N5 91.56(19)
O20 Cd2 O19 86.9(2)
N5 Cd2 O19 166.14(18)
O20 Cd2 N7 160.42(18)
N5 Cd2 N7 100.73(18)
O19 Cd2 N7 84.73(17)
O20 Cd2 O15 90.93(18)
N5 Cd2 O15 97.55(17)
O19 Cd2 O15 96.25(17)
N7 Cd2 O15 72.50(17)
O20 Cd2 O11 86.94(18)
N5 Cd2 O11 72.85(16)
O19 Cd2 O11 93.30(17)
N7 Cd2 O11 111.15(17)
O15 Cd2 O11 170.09(15)
N1 C1 C2 109.8(5)
N1 C1 C4 118.7(5)
C2 C1 C4 131.4(6)
N2 C2 C1 104.7(5)
N2 C2 C5 122.1(6)
C1 C2 C5 133.1(6)
N1 C3 N2 109.8(6)
N1 C3 C6 124.6(6)
N2 C3 C6 125.6(6)
O2 C4 O1 124.4(6)
O2 C4 C1 118.1(6)
O1 C4 C1 117.5(5)
O4 C5 O3 122.6(6)
O4 C5 C2 119.6(6)
O3 C5 C2 117.8(6)
C7 C6 C3 113.5(7)
C7 C6 H6A 108.9
C3 C6 H6A 108.9
C7 C6 H6B 108.9
C3 C6 H6B 108.9
H6A C6 H6B 107.7
C6 C7 C8 110.7(8)
C6 C7 H7A 109.5
C8 C7 H7A 109.5
C6 C7 H7B 109.5
C8 C7 H7B 109.5
H7A C7 H7B 108.1
C7 C8 H8A 109.5
C7 C8 H8B 109.5
H8A C8 H8B 109.5
C7 C8 H8C 109.5
H8A C8 H8C 109.5
H8B C8 H8C 109.5
N3 C9 C10 109.9(5)
N3 C9 C12 118.7(5)
C10 C9 C12 131.3(6)
N4 C10 C9 104.5(5)
N4 C10 C13 123.6(6)
C9 C10 C13 131.9(6)
N3 C11 N4 109.5(5)
N3 C11 C14 125.6(5)
N4 C11 C14 124.6(5)
O5 C12 O6 122.2(6)
O5 C12 C9 119.7(5)
O6 C12 C9 118.0(5)
O8 C13 O7 123.8(6)
O8 C13 C10 118.6(6)
O7 C13 C10 117.6(5)
C11 C14 C15 111.0(5)
C11 C14 H14A 109.4
C15 C14 H14A 109.4
C11 C14 H14B 109.4
C15 C14 H14B 109.4
H14A C14 H14B 108.0
C14 C15 C16 112.8(6)
C14 C15 H15A 109.0
C16 C15 H15A 109.0
C14 C15 H15B 109.0
C16 C15 H15B 109.0
H15A C15 H15B 107.8
C15 C16 H16A 109.5
C15 C16 H16B 109.5
H16A C16 H16B 109.5
C15 C16 H16C 109.5
H16A C16 H16C 109.5
H16B C16 H16C 109.5
N6 C17 C18 105.5(5)
N6 C17 C21 122.5(6)
C18 C17 C21 132.0(6)
N5 C18 C17 109.1(5)
N5 C18 C20 119.7(5)
C17 C18 C20 131.2(6)
O11 C20 O12 122.3(6)
O11 C20 C18 118.9(6)
O12 C20 C18 118.8(6)
O14 C21 O13 124.1(6)
O14 C21 C17 119.0(6)
O13 C21 C17 116.9(6)
N8 C25 N7 109.2(6)
N8 C25 C30 126.7(6)
N7 C25 C30 124.0(6)
N8 C26 C27 105.0(5)
N8 C26 C28 121.7(6)
C27 C26 C28 133.2(6)
N7 C27 C26 109.8(5)
N7 C27 C29 119.6(5)
C26 C27 C29 130.5(6)
O18 C28 O17 121.6(6)
O18 C28 C26 120.3(6)
O17 C28 C26 118.1(6)
O15 C29 O16 124.2(6)
O15 C29 C27 117.7(6)
O16 C29 C27 118.1(6)
C25 C30 C31 112.5(7)
C25 C30 H30A 109.1
C31 C30 H30A 109.1
C25 C30 H30B 109.1
C31 C30 H30B 109.1
H30A C30 H30B 107.8
C32 C31 C30 112.1(9)
C32 C31 H31A 109.2
C30 C31 H31A 109.2
C32 C31 H31B 109.2
C30 C31 H31B 109.2
H31A C31 H31B 107.9
C31 C32 H32A 109.5
C31 C32 H32B 109.5
H32A C32 H32B 109.5
C31 C32 H32C 109.5
H32A C32 H32C 109.5
H32B C32 H32C 109.5
C3 N1 C1 106.1(5)
C3 N1 Cd1 138.9(4)
C1 N1 Cd1 114.9(4)
C3 N2 C2 109.5(5)
C3 N2 H2 125.2
C2 N2 H2 125.2
C11 N3 C9 106.8(5)
C11 N3 Cd1 139.3(4)
C9 N3 Cd1 113.4(4)
C11 N4 C10 109.2(5)
C11 N4 H4 125.4
C10 N4 H4 125.4
C19 N5 C18 106.3(5)
C19 N5 Cd2 140.6(4)
C18 N5 Cd2 112.2(4)
C19 N6 C17 108.3(5)
C19 N6 H7 125.9
C17 N6 H7 125.9
C25 N7 C27 106.3(5)
C25 N7 Cd2 141.1(4)
C27 N7 Cd2 112.5(4)
C25 N8 C26 109.6(5)
C25 N8 H8 125.2
C26 N8 H8 125.2
C4 O1 Cd1 116.4(4)
C5 O3 H3 109.5
C12 O5 Cd1 115.5(4)
C12 O6 H6 109.5
C20 O11 Cd2 115.8(4)
C21 O13 H13 109.5
C29 O15 Cd2 117.1(4)
C28 O17 H17 109.5
N5 C19 N6 110.8(5)
N5 C19 C22 124.8(9)
N6 C19 C22 123.6(9)
C23 C22 C19 111.4(12)
C23 C22 H22A 109.3
C19 C22 H22A 109.3
C23 C22 H22B 109.3
C19 C22 H22B 109.3
H22A C22 H22B 108.0
C24 C23 C22 110.8(15)
C24 C23 H23A 109.5
C22 C23 H23A 109.5
C24 C23 H23B 109.5
C22 C23 H23B 109.5
H23A C23 H23B 108.1
C23' C22' H22C 107.5
C23' C22' H22D 107.5
H22C C22' H22D 107.0
C22' C23' C24' 115(2)
C22' C23' H23C 108.5
C24' C23' H23C 108.5
C22' C23' H23D 108.5
C24' C23' H23D 108.5
H23C C23' H23D 107.5
C23' C24' H24D 109.5
C23' C24' H24E 109.5
H24D C24' H24E 109.5
C23' C24' H24F 109.5
H24D C24' H24F 109.5
H24E C24' H24F 109.5

loop_
_geom_bond_atom_site_label_1
_geom_bond_atom_site_label_2
_geom_bond_distance
Cd1 N1 2.264(5)
Cd1 O9 2.268(5)
Cd1 O10 2.281(4)
Cd1 N3 2.305(5)
Cd1 O1 2.353(4)
Cd1 O5 2.368(4)
Cd2 O20 2.234(5)
Cd2 N5 2.298(5)
Cd2 O19 2.301(5)
Cd2 N7 2.308(5)
Cd2 O15 2.336(5)
Cd2 O11 2.337(4)
C1 N1 1.367(8)
C1 C2 1.385(8)
C1 C4 1.486(9)
C2 N2 1.361(8)
C2 C5 1.473(9)
C3 N1 1.340(8)
C3 N2 1.343(9)
C3 C6 1.489(10)
C4 O2 1.259(8)
C4 O1 1.264(7)
C5 O4 1.224(8)
C5 O3 1.302(8)
C6 C7 1.483(12)
C6 H6A 0.9900
C6 H6B 0.9900
C7 C8 1.535(12)
C7 H7A 0.9900
C7 H7B 0.9900
C8 H8A 0.9800
C8 H8B 0.9800
C8 H8C 0.9800
C9 N3 1.372(8)
C9 C10 1.376(9)
C9 C12 1.478(9)
C10 N4 1.373(8)
C10 C13 1.465(8)
C11 N3 1.323(8)
C11 N4 1.355(8)
C11 C14 1.479(9)
C12 O5 1.239(7)
C12 O6 1.288(7)
C13 O8 1.244(7)
C13 O7 1.277(7)
C14 C15 1.508(10)
C14 H14A 0.9900
C14 H14B 0.9900
C15 C16 1.537(9)
C15 H15A 0.9900
C15 H15B 0.9900
C16 H16A 0.9800
C16 H16B 0.9800
C16 H16C 0.9800
C17 N6 1.362(8)
C17 C18 1.393(9)
C17 C21 1.479(9)
C18 N5 1.372(8)
C18 C20 1.467(9)
C20 O11 1.248(8)
C20 O12 1.284(8)
C21 O14 1.238(8)
C21 O13 1.281(8)
C25 N8 1.341(8)
C25 N7 1.344(8)
C25 C30 1.492(10)
C26 N8 1.366(8)
C26 C27 1.370(9)
C26 C28 1.478(9)
C27 N7 1.370(8)
C27 C29 1.488(9)
C28 O18 1.213(8)
C28 O17 1.294(8)
C29 O15 1.248(8)
C29 O16 1.264(8)
C30 C31 1.573(14)
C30 H30A 0.9900
C30 H30B 0.9900
C31 C32 1.471(13)
C31 H31A 0.9900
C31 H31B 0.9900
C32 H32A 0.9800
C32 H32B 0.9800
C32 H32C 0.9800
N2 H2 0.8800
N4 H4 0.8800
N5 C19 1.325(8)
N6 C19 1.353(8)
N6 H7 0.8800
N8 H8 0.8800
O3 H3 0.8400
O6 H6 0.8400
O13 H13 0.8400
O17 H17 0.8400
C19 C22 1.518(14)
C22 C23 1.506(15)
C22 H22A 0.9900
C22 H22B 0.9900
C23 C24 1.491(17)
C23 H23A 0.9900
C23 H23B 0.9900
C24 H24A 0.9800
C24 H24B 0.9800
C24 H24C 0.9800
C22' C23' 1.489(18)
C22' H22C 0.9900
C22' H22D 0.9900
C23' C24' 1.490(19)
C23' H23C 0.9900
C23' H23D 0.9900
C24' H24D 0.9800
C24' H24E 0.9800
C24' H24F 0.9800
